data_2226854
loop_
_publ_author_name
'Gunasekaran, N.'
'Karvembu, R.'
'Ng, Seik Weng'
'Tiekink, Edward R. T.'

_publ_section_title
;
 1-Benzoyl-3,3-bis(propan-2-yl)thiourea
;
_journal_coeditor_code EZ2225
_journal_issue 8
_journal_name_full 'Acta Crystallographica Section E'
_journal_page_first o2113
_journal_paper_doi 10.1107/S1600536810028862
_journal_volume 66
_journal_year 2010
_chemical_formula_iupac 'C14 H20 N2 O S'
_chemical_formula_moiety 'C14 H20 N2 O S'
_chemical_formula_sum 'C14 H20 N2 O S'
_chemical_formula_weight 264.38
_chemical_name_systematic
;
1-Benzoyl-3,3-bis(propan-2-yl)thiourea
;
_space_group_IT_number 14
_symmetry_cell_setting monoclinic
_symmetry_space_group_name_Hall '-P 2yn'
_symmetry_space_group_name_H-M 'P 1 21/n 1'
_atom_sites_solution_hydrogens geom
_atom_sites_solution_primary direct
_atom_sites_solution_secondary difmap
_audit_creation_method SHELXL-97
_cell_angle_alpha 90
_cell_angle_beta 97.6350(10)
_cell_angle_gamma 90
_cell_formula_units_Z 8
_cell_length_a 14.8072(10)
_cell_length_b 13.5832(10)
_cell_length_c 14.9168(11)
_cell_measurement_reflns_used 5840
_cell_measurement_temperature 100(2)
_cell_measurement_theta_max 28.1
_cell_measurement_theta_min 2.4
_cell_volume 2973.6(4)
_computing_cell_refinement 'SAINT (Bruker, 2008)'
_computing_data_collection 'APEX2 (Bruker, 2008)'
_computing_data_reduction 'SAINT (Bruker, 2008)'
_computing_molecular_graphics
;
ORTEP-3 (Farrugia, 1997), DIAMOND (Brandenburg, 2006) and
Qmol (Gans & Shalloway, 2001)
;
_computing_publication_material 'publCIF (Westrip, 2010)'
_computing_structure_refinement 'SHELXL97 (Sheldrick, 2008)'
_computing_structure_solution 'SHELXS97 (Sheldrick, 2008)'
_diffrn_ambient_temperature 100(2)
_diffrn_measured_fraction_theta_full 1.000
_diffrn_measured_fraction_theta_max 1.000
_diffrn_measurement_device_type 'Bruker SMART APEX diffractometer'
_diffrn_measurement_method '\w scans'
_diffrn_radiation_monochromator graphite
_diffrn_radiation_source 'fine-focus sealed tube'
_diffrn_radiation_type MoK\a
_diffrn_radiation_wavelength 0.71073
_diffrn_reflns_av_R_equivalents 0.051
_diffrn_reflns_av_sigmaI/netI 0.045
_diffrn_reflns_limit_h_max 19
_diffrn_reflns_limit_h_min -19
_diffrn_reflns_limit_k_max 17
_diffrn_reflns_limit_k_min -17
_diffrn_reflns_limit_l_max 19
_diffrn_reflns_limit_l_min -19
_diffrn_reflns_number 27965
_diffrn_reflns_theta_full 27.5
_diffrn_reflns_theta_max 27.5
_diffrn_reflns_theta_min 1.8
_diffrn_standards_decay_% 0
_diffrn_standards_interval_count 0
_diffrn_standards_interval_time 0
_diffrn_standards_number 0
_exptl_absorpt_coefficient_mu 0.209
_exptl_absorpt_correction_T_max 0.990
_exptl_absorpt_correction_T_min 0.921
_exptl_absorpt_correction_type multi-scan
_exptl_absorpt_process_details '(SADABS; Sheldrick, 1996)'
_exptl_crystal_colour colourless
_exptl_crystal_density_diffrn 1.181
_exptl_crystal_density_method 'not measured'
_exptl_crystal_description prism
_exptl_crystal_F_000 1136
_exptl_crystal_size_max 0.40
_exptl_crystal_size_mid 0.25
_exptl_crystal_size_min 0.05
_refine_diff_density_max 0.32
_refine_diff_density_min -0.22
_refine_ls_extinction_method none
_refine_ls_goodness_of_fit_ref 1.02
_refine_ls_hydrogen_treatment mixed
_refine_ls_matrix_type full
_refine_ls_number_parameters 341
_refine_ls_number_reflns 6833
_refine_ls_number_restraints 2
_refine_ls_restrained_S_all 1.02
_refine_ls_R_factor_all 0.055
_refine_ls_R_factor_gt 0.037
_refine_ls_shift/su_max 0.001
_refine_ls_shift/su_mean 0.000
_refine_ls_structure_factor_coef Fsqd
_refine_ls_weighting_details 'calc w=1/[\s^2^(Fo^2^)+(0.0476P)^2^+0.4491P] where P=(Fo^2^+2Fc^2^)/3'
_refine_ls_weighting_scheme calc
_refine_ls_wR_factor_gt 0.088
_refine_ls_wR_factor_ref 0.097
_reflns_number_gt 5254
_reflns_number_total 6833
_reflns_threshold_expression I>2\s(I)
_cod_data_source_file ez2225.cif
_cod_data_source_block I
_cod_original_sg_symbol_H-M 'P 21/n'
_cod_database_code 2226854
_cod_database_fobs_code 2226854

loop_
_symmetry_equiv_pos_as_xyz
'x, y, z'
'-x+1/2, y+1/2, -z+1/2'
'-x, -y, -z'
'x-1/2, -y-1/2, z-1/2'

loop_
_atom_site_type_symbol
_atom_site_label
_atom_site_fract_x
_atom_site_fract_y
_atom_site_fract_z
_atom_site_U_iso_or_equiv
_atom_site_adp_type
_atom_site_calc_flag
_atom_site_refinement_flags
_atom_site_occupancy
_atom_site_disorder_assembly
_atom_site_disorder_group
S S1 0.75721(3) 0.79767(3) 0.15341(3) 0.01907(10) Uani d . 1 . .
S S2 1.24751(3) 0.74064(3) 0.16642(3) 0.01868(10) Uani d . 1 . .
O O1 0.97620(7) 0.75101(8) 0.11338(7) 0.0217(2) Uani d . 1 . .
O O2 1.20465(7) 0.80331(8) 0.38108(7) 0.0198(2) Uani d . 1 . .
N N1 0.84390(8) 0.70403(9) 0.03311(8) 0.0135(2) Uani d D 1 . .
H H1 0.8091(11) 0.7049(14) -0.0167(8) 0.033(5) Uiso d D 1 . .
N N2 0.80562(8) 0.60687(9) 0.15068(8) 0.0160(3) Uani d . 1 . .
N N3 1.11221(8) 0.81185(9) 0.24783(8) 0.0136(3) Uani d D 1 . .
H H3 1.0643(9) 0.7908(14) 0.2154(12) 0.037(6) Uiso d D 1 . .
N N4 1.19743(9) 0.92929(9) 0.18289(8) 0.0172(3) Uani d . 1 . .
C C1 0.97327(10) 0.74376(10) -0.04643(10) 0.0150(3) Uani d . 1 . .
C C2 1.06667(10) 0.76249(11) -0.03733(11) 0.0191(3) Uani d . 1 . .
H H2 1.0994 0.7740 0.0209 0.023 Uiso calc R 1 . .
C C3 1.11180(11) 0.76431(11) -0.11299(11) 0.0213(3) Uani d . 1 . .
H H3A 1.1754 0.7772 -0.1063 0.026 Uiso calc R 1 . .
C C4 1.06483(11) 0.74753(11) -0.19821(11) 0.0202(3) Uani d . 1 . .
H H4 1.0961 0.7478 -0.2498 0.024 Uiso calc R 1 . .
C C5 0.97160(10) 0.73027(11) -0.20766(10) 0.0183(3) Uani d . 1 . .
H H5 0.9390 0.7197 -0.2662 0.022 Uiso calc R 1 . .
C C6 0.92549(10) 0.72824(10) -0.13246(10) 0.0164(3) Uani d . 1 . .
H H6 0.8617 0.7163 -0.1395 0.020 Uiso calc R 1 . .
C C7 0.93123(10) 0.73556(10) 0.03927(10) 0.0153(3) Uani d . 1 . .
C C8 0.80264(10) 0.69632(10) 0.11469(9) 0.0142(3) Uani d . 1 . .
C C9 0.83729(11) 0.51575(10) 0.10756(10) 0.0188(3) Uani d . 1 . .
H H9 0.8239 0.4604 0.1480 0.023 Uiso calc R 1 . .
C C10 0.93975(11) 0.51274(12) 0.10634(12) 0.0270(4) Uani d . 1 . .
H H10A 0.9708 0.5373 0.1641 0.041 Uiso calc R 1 . .
H H10B 0.9557 0.5542 0.0570 0.041 Uiso calc R 1 . .
H H10C 0.9588 0.4448 0.0972 0.041 Uiso calc R 1 . .
C C11 0.78275(13) 0.49311(12) 0.01598(11) 0.0295(4) Uani d . 1 . .
H H11A 0.7175 0.4995 0.0203 0.044 Uiso calc R 1 . .
H H11B 0.7959 0.4258 -0.0020 0.044 Uiso calc R 1 . .
H H11C 0.7997 0.5395 -0.0292 0.044 Uiso calc R 1 . .
C C12 0.77042(12) 0.59103(12) 0.23844(11) 0.0252(4) Uani d . 1 . .
H H12 0.7585 0.6574 0.2633 0.030 Uiso calc R 1 . .
C C13 0.84165(14) 0.54090(13) 0.30663(11) 0.0340(4) Uani d . 1 . .
H H13A 0.8201 0.5393 0.3660 0.051 Uiso calc R 1 . .
H H13B 0.8990 0.5777 0.3111 0.051 Uiso calc R 1 . .
H H13C 0.8516 0.4735 0.2867 0.051 Uiso calc R 1 . .
C C14 0.68014(13) 0.53676(13) 0.22384(14) 0.0364(5) Uani d . 1 . .
H H14A 0.6374 0.5727 0.1798 0.055 Uiso calc R 1 . .
H H14B 0.6552 0.5321 0.2813 0.055 Uiso calc R 1 . .
H H14C 0.6896 0.4704 0.2010 0.055 Uiso calc R 1 . .
C C15 1.04692(10) 0.77094(10) 0.38361(10) 0.0162(3) Uani d . 1 . .
C C16 1.06181(12) 0.72906(13) 0.46947(11) 0.0253(4) Uani d . 1 . .
H H16 1.1218 0.7118 0.4953 0.030 Uiso calc R 1 . .
C C17 0.98915(13) 0.71256(14) 0.51739(12) 0.0326(4) Uani d . 1 . .
H H17 0.9994 0.6828 0.5755 0.039 Uiso calc R 1 . .
C C18 0.90163(12) 0.73933(13) 0.48099(12) 0.0290(4) Uani d . 1 . .
H H18 0.8522 0.7297 0.5147 0.035 Uiso calc R 1 . .
C C19 0.88646(11) 0.78013(12) 0.39528(11) 0.0237(4) Uani d . 1 . .
H H19 0.8264 0.7980 0.3701 0.028 Uiso calc R 1 . .
C C20 0.95841(10) 0.79518(11) 0.34577(11) 0.0190(3) Uani d . 1 . .
H H20 0.9474 0.8218 0.2864 0.023 Uiso calc R 1 . .
C C21 1.12797(10) 0.79444(10) 0.33795(10) 0.0149(3) Uani d . 1 . .
C C22 1.18641(10) 0.83429(10) 0.19877(9) 0.0143(3) Uani d . 1 . .
C C23 1.13244(10) 1.00932(11) 0.20189(10) 0.0181(3) Uani d . 1 . .
H H23 1.1600 1.0720 0.1831 0.022 Uiso calc R 1 . .
C C24 1.12179(11) 1.02287(11) 0.30114(10) 0.0200(3) Uani d . 1 . .
H H24A 1.0985 1.0891 0.3105 0.030 Uiso calc R 1 . .
H H24B 1.1811 1.0144 0.3382 0.030 Uiso calc R 1 . .
H H24C 1.0789 0.9738 0.3187 0.030 Uiso calc R 1 . .
C C25 1.04171(11) 0.99951(12) 0.14111(11) 0.0256(4) Uani d . 1 . .
H H25A 1.0527 0.9926 0.0781 0.038 Uiso calc R 1 . .
H H25B 1.0047 1.0584 0.1472 0.038 Uiso calc R 1 . .
H H25C 1.0093 0.9413 0.1590 0.038 Uiso calc R 1 . .
C C26 1.27615(12) 0.96155(12) 0.13727(12) 0.0271(4) Uani d . 1 . .
H H26 1.3095 0.9008 0.1228 0.033 Uiso calc R 1 . .
C C27 1.34174(12) 1.02249(13) 0.20183(14) 0.0340(4) Uani d . 1 . .
H H27A 1.3604 0.9847 0.2571 0.051 Uiso calc R 1 . .
H H27B 1.3116 1.0833 0.2170 0.051 Uiso calc R 1 . .
H H27C 1.3956 1.0388 0.1730 0.051 Uiso calc R 1 . .
C C28 1.24534(15) 1.01339(15) 0.04833(13) 0.0446(5) Uani d . 1 . .
H H28A 1.2010 0.9721 0.0109 0.067 Uiso calc R 1 . .
H H28B 1.2981 1.0251 0.0164 0.067 Uiso calc R 1 . .
H H28C 1.2170 1.0764 0.0602 0.067 Uiso calc R 1 . .

loop_
_atom_site_aniso_label
_atom_site_aniso_U_11
_atom_site_aniso_U_22
_atom_site_aniso_U_33
_atom_site_aniso_U_12
_atom_site_aniso_U_13
_atom_site_aniso_U_23
S1 0.0237(2) 0.01671(18) 0.0177(2) 0.00430(15) 0.00614(16) -0.00098(14)
S2 0.0191(2) 0.01741(18) 0.0205(2) 0.00404(14) 0.00623(15) 0.00049(14)
O1 0.0178(6) 0.0305(6) 0.0161(5) -0.0038(5) -0.0002(4) -0.0028(5)
O2 0.0143(6) 0.0287(6) 0.0156(5) 0.0002(4) -0.0011(4) 0.0005(4)
N1 0.0135(6) 0.0170(6) 0.0098(6) -0.0006(5) 0.0010(5) 0.0005(5)
N2 0.0200(7) 0.0146(6) 0.0144(6) -0.0006(5) 0.0058(5) -0.0014(5)
N3 0.0116(6) 0.0160(6) 0.0129(6) -0.0011(5) 0.0007(5) 0.0003(5)
N4 0.0200(7) 0.0154(6) 0.0175(6) -0.0005(5) 0.0081(5) -0.0003(5)
C1 0.0148(7) 0.0134(7) 0.0169(7) 0.0013(5) 0.0026(6) 0.0016(6)
C2 0.0161(8) 0.0192(7) 0.0214(8) 0.0004(6) 0.0005(6) 0.0012(6)
C3 0.0136(8) 0.0216(8) 0.0294(9) 0.0005(6) 0.0052(7) 0.0034(6)
C4 0.0214(8) 0.0192(8) 0.0217(8) 0.0022(6) 0.0096(7) 0.0017(6)
C5 0.0192(8) 0.0185(7) 0.0177(8) 0.0023(6) 0.0046(6) 0.0014(6)
C6 0.0142(7) 0.0171(7) 0.0181(7) 0.0000(6) 0.0032(6) 0.0009(6)
C7 0.0145(7) 0.0143(7) 0.0167(7) 0.0009(6) 0.0007(6) -0.0002(6)
C8 0.0116(7) 0.0181(7) 0.0126(7) -0.0017(6) 0.0005(6) -0.0009(6)
C9 0.0260(9) 0.0134(7) 0.0176(8) 0.0023(6) 0.0050(6) -0.0008(6)
C10 0.0286(10) 0.0216(8) 0.0323(10) 0.0071(7) 0.0090(8) 0.0028(7)
C11 0.0416(11) 0.0195(8) 0.0256(9) 0.0008(7) -0.0015(8) -0.0059(7)
C12 0.0394(10) 0.0190(8) 0.0206(8) -0.0025(7) 0.0172(7) 0.0002(6)
C13 0.0594(13) 0.0255(9) 0.0180(8) -0.0026(8) 0.0090(8) 0.0029(7)
C14 0.0405(12) 0.0258(9) 0.0486(12) -0.0037(8) 0.0272(10) -0.0002(8)
C15 0.0172(8) 0.0164(7) 0.0155(7) -0.0023(6) 0.0038(6) -0.0011(6)
C16 0.0226(9) 0.0355(9) 0.0178(8) -0.0006(7) 0.0027(7) 0.0034(7)
C17 0.0370(11) 0.0463(11) 0.0158(8) -0.0056(9) 0.0080(8) 0.0066(7)
C18 0.0263(10) 0.0370(10) 0.0267(9) -0.0069(7) 0.0142(8) -0.0026(7)
C19 0.0176(8) 0.0266(8) 0.0282(9) -0.0015(6) 0.0072(7) -0.0013(7)
C20 0.0181(8) 0.0199(7) 0.0193(8) -0.0015(6) 0.0039(6) 0.0010(6)
C21 0.0163(8) 0.0135(7) 0.0149(7) 0.0011(6) 0.0015(6) 0.0000(5)
C22 0.0133(7) 0.0182(7) 0.0108(7) -0.0004(6) -0.0012(6) -0.0007(5)
C23 0.0218(8) 0.0140(7) 0.0189(8) 0.0022(6) 0.0045(6) 0.0010(6)
C24 0.0249(9) 0.0167(7) 0.0193(8) 0.0016(6) 0.0067(7) -0.0012(6)
C25 0.0290(9) 0.0215(8) 0.0247(9) 0.0045(7) -0.0029(7) 0.0012(7)
C26 0.0307(10) 0.0210(8) 0.0345(10) -0.0038(7) 0.0225(8) -0.0020(7)
C27 0.0254(10) 0.0310(9) 0.0485(12) -0.0062(8) 0.0153(9) 0.0021(8)
C28 0.0648(15) 0.0468(12) 0.0270(10) -0.0187(10) 0.0240(10) 0.0011(9)

loop_
_atom_type_symbol
_atom_type_description
_atom_type_scat_dispersion_real
_atom_type_scat_dispersion_imag
_atom_type_scat_source
C C 0.0033 0.0016 'International Tables Vol C Tables 4.2.6.8 and 6.1.1.4'
H H 0.0000 0.0000 'International Tables Vol C Tables 4.2.6.8 and 6.1.1.4'
N N 0.0061 0.0033 'International Tables Vol C Tables 4.2.6.8 and 6.1.1.4'
O O 0.0106 0.0060 'International Tables Vol C Tables 4.2.6.8 and 6.1.1.4'
S S 0.1246 0.1234 'International Tables Vol C Tables 4.2.6.8 and 6.1.1.4'

loop_
_geom_angle_atom_site_label_1
_geom_angle_atom_site_label_2
_geom_angle_atom_site_label_3
_geom_angle_site_symmetry_1
_geom_angle_site_symmetry_3
_geom_angle
_geom_angle_publ_flag
C7 N1 C8 . . 118.40(12) ?
C7 N1 H1 . . 121.3(13) ?
C8 N1 H1 . . 117.8(13) ?
C8 N2 C12 . . 119.46(12) ?
C8 N2 C9 . . 125.33(12) ?
C12 N2 C9 . . 115.11(11) ?
C21 N3 C22 . . 120.13(12) ?
C21 N3 H3 . . 121.7(14) ?
C22 N3 H3 . . 114.7(14) ?
C22 N4 C26 . . 119.31(12) ?
C22 N4 C23 . . 124.95(12) ?
C26 N4 C23 . . 115.61(11) ?
C6 C1 C2 . . 119.44(14) ?
C6 C1 C7 . . 123.75(13) ?
C2 C1 C7 . . 116.70(13) ?
C3 C2 C1 . . 120.20(15) ?
C3 C2 H2 . . 119.9 ?
C1 C2 H2 . . 119.9 ?
C4 C3 C2 . . 120.46(14) ?
C4 C3 H3A . . 119.8 ?
C2 C3 H3A . . 119.8 ?
C3 C4 C5 . . 119.49(14) ?
C3 C4 H4 . . 120.3 ?
C5 C4 H4 . . 120.3 ?
C6 C5 C4 . . 120.67(15) ?
C6 C5 H5 . . 119.7 ?
C4 C5 H5 . . 119.7 ?
C5 C6 C1 . . 119.72(14) ?
C5 C6 H6 . . 120.1 ?
C1 C6 H6 . . 120.1 ?
O1 C7 N1 . . 120.86(14) ?
O1 C7 C1 . . 121.15(13) ?
N1 C7 C1 . . 117.83(13) ?
N2 C8 N1 . . 114.50(12) ?
N2 C8 S1 . . 127.50(11) ?
N1 C8 S1 . . 118.00(10) ?
N2 C9 C10 . . 113.40(12) ?
N2 C9 C11 . . 113.13(13) ?
C10 C9 C11 . . 113.26(13) ?
N2 C9 H9 . . 105.3 ?
C10 C9 H9 . . 105.3 ?
C11 C9 H9 . . 105.3 ?
C9 C10 H10A . . 109.5 ?
C9 C10 H10B . . 109.5 ?
H10A C10 H10B . . 109.5 ?
C9 C10 H10C . . 109.5 ?
H10A C10 H10C . . 109.5 ?
H10B C10 H10C . . 109.5 ?
C9 C11 H11A . . 109.5 ?
C9 C11 H11B . . 109.5 ?
H11A C11 H11B . . 109.5 ?
C9 C11 H11C . . 109.5 ?
H11A C11 H11C . . 109.5 ?
H11B C11 H11C . . 109.5 ?
N2 C12 C14 . . 110.44(14) ?
N2 C12 C13 . . 111.06(13) ?
C14 C12 C13 . . 113.39(14) ?
N2 C12 H12 . . 107.2 ?
C14 C12 H12 . . 107.2 ?
C13 C12 H12 . . 107.2 ?
C12 C13 H13A . . 109.5 ?
C12 C13 H13B . . 109.5 ?
H13A C13 H13B . . 109.5 ?
C12 C13 H13C . . 109.5 ?
H13A C13 H13C . . 109.5 ?
H13B C13 H13C . . 109.5 ?
C12 C14 H14A . . 109.5 ?
C12 C14 H14B . . 109.5 ?
H14A C14 H14B . . 109.5 ?
C12 C14 H14C . . 109.5 ?
H14A C14 H14C . . 109.5 ?
H14B C14 H14C . . 109.5 ?
C16 C15 C20 . . 119.60(14) ?
C16 C15 C21 . . 117.98(14) ?
C20 C15 C21 . . 122.29(13) ?
C17 C16 C15 . . 120.10(16) ?
C17 C16 H16 . . 120.0 ?
C15 C16 H16 . . 120.0 ?
C18 C17 C16 . . 120.32(16) ?
C18 C17 H17 . . 119.8 ?
C16 C17 H17 . . 119.8 ?
C19 C18 C17 . . 119.72(15) ?
C19 C18 H18 . . 120.1 ?
C17 C18 H18 . . 120.1 ?
C18 C19 C20 . . 120.53(16) ?
C18 C19 H19 . . 119.7 ?
C20 C19 H19 . . 119.7 ?
C19 C20 C15 . . 119.69(15) ?
C19 C20 H20 . . 120.2 ?
C15 C20 H20 . . 120.2 ?
O2 C21 N3 . . 121.71(13) ?
O2 C21 C15 . . 121.55(13) ?
N3 C21 C15 . . 116.60(13) ?
N4 C22 N3 . . 114.80(12) ?
N4 C22 S2 . . 127.29(11) ?
N3 C22 S2 . . 117.90(10) ?
N4 C23 C24 . . 115.01(12) ?
N4 C23 C25 . . 111.13(12) ?
C24 C23 C25 . . 113.12(13) ?
N4 C23 H23 . . 105.5 ?
C24 C23 H23 . . 105.5 ?
C25 C23 H23 . . 105.5 ?
C23 C24 H24A . . 109.5 ?
C23 C24 H24B . . 109.5 ?
H24A C24 H24B . . 109.5 ?
C23 C24 H24C . . 109.5 ?
H24A C24 H24C . . 109.5 ?
H24B C24 H24C . . 109.5 ?
C23 C25 H25A . . 109.5 ?
C23 C25 H25B . . 109.5 ?
H25A C25 H25B . . 109.5 ?
C23 C25 H25C . . 109.5 ?
H25A C25 H25C . . 109.5 ?
H25B C25 H25C . . 109.5 ?
N4 C26 C27 . . 110.09(13) ?
N4 C26 C28 . . 111.89(15) ?
C27 C26 C28 . . 113.20(15) ?
N4 C26 H26 . . 107.1 ?
C27 C26 H26 . . 107.1 ?
C28 C26 H26 . . 107.1 ?
C26 C27 H27A . . 109.5 ?
C26 C27 H27B . . 109.5 ?
H27A C27 H27B . . 109.5 ?
C26 C27 H27C . . 109.5 ?
H27A C27 H27C . . 109.5 ?
H27B C27 H27C . . 109.5 ?
C26 C28 H28A . . 109.5 ?
C26 C28 H28B . . 109.5 ?
H28A C28 H28B . . 109.5 ?
C26 C28 H28C . . 109.5 ?
H28A C28 H28C . . 109.5 ?
H28B C28 H28C . . 109.5 ?

loop_
_geom_bond_atom_site_label_1
_geom_bond_atom_site_label_2
_geom_bond_site_symmetry_2
_geom_bond_distance
_geom_bond_publ_flag
S1 C8 . 1.6687(15) ?
S2 C22 . 1.6689(15) ?
O1 C7 . 1.2304(18) ?
O2 C21 . 1.2343(18) ?
N1 C7 . 1.3537(19) ?
N1 C8 . 1.4362(18) ?
N1 H1 . 0.847(9) ?
N2 C8 . 1.3266(18) ?
N2 C12 . 1.4877(18) ?
N2 C9 . 1.4986(18) ?
N3 C21 . 1.3542(18) ?
N3 C22 . 1.4316(18) ?
N3 H3 . 0.854(9) ?
N4 C22 . 1.3260(18) ?
N4 C26 . 1.4915(19) ?
N4 C23 . 1.5035(18) ?
C1 C6 . 1.397(2) ?
C1 C2 . 1.395(2) ?
C1 C7 . 1.498(2) ?
C2 C3 . 1.386(2) ?
C2 H2 . 0.9500 ?
C3 C4 . 1.384(2) ?
C3 H3A . 0.9500 ?
C4 C5 . 1.389(2) ?
C4 H4 . 0.9500 ?
C5 C6 . 1.389(2) ?
C5 H5 . 0.9500 ?
C6 H6 . 0.9500 ?
C9 C10 . 1.520(2) ?
C9 C11 . 1.523(2) ?
C9 H9 . 1.0000 ?
C10 H10A . 0.9800 ?
C10 H10B . 0.9800 ?
C10 H10C . 0.9800 ?
C11 H11A . 0.9800 ?
C11 H11B . 0.9800 ?
C11 H11C . 0.9800 ?
C12 C14 . 1.517(2) ?
C12 C13 . 1.525(2) ?
C12 H12 . 1.0000 ?
C13 H13A . 0.9800 ?
C13 H13B . 0.9800 ?
C13 H13C . 0.9800 ?
C14 H14A . 0.9800 ?
C14 H14B . 0.9800 ?
C14 H14C . 0.9800 ?
C15 C16 . 1.392(2) ?
C15 C20 . 1.396(2) ?
C15 C21 . 1.491(2) ?
C16 C17 . 1.387(2) ?
C16 H16 . 0.9500 ?
C17 C18 . 1.385(3) ?
C17 H17 . 0.9500 ?
C18 C19 . 1.384(2) ?
C18 H18 . 0.9500 ?
C19 C20 . 1.390(2) ?
C19 H19 . 0.9500 ?
C20 H20 . 0.9500 ?
C23 C24 . 1.521(2) ?
C23 C25 . 1.523(2) ?
C23 H23 . 1.0000 ?
C24 H24A . 0.9800 ?
C24 H24B . 0.9800 ?
C24 H24C . 0.9800 ?
C25 H25A . 0.9800 ?
C25 H25B . 0.9800 ?
C25 H25C . 0.9800 ?
C26 C27 . 1.519(3) ?
C26 C28 . 1.518(3) ?
C26 H26 . 1.0000 ?
C27 H27A . 0.9800 ?
C27 H27B . 0.9800 ?
C27 H27C . 0.9800 ?
C28 H28A . 0.9800 ?
C28 H28B . 0.9800 ?
C28 H28C . 0.9800 ?

loop_
_geom_hbond_atom_site_label_D
_geom_hbond_atom_site_label_H
_geom_hbond_atom_site_label_A
_geom_hbond_site_symmetry_A
_geom_hbond_distance_DH
_geom_hbond_distance_HA
_geom_hbond_distance_DA
_geom_hbond_angle_DHA
N1 H1 O2 4_575 0.847(9) 2.025(10) 2.8568(16) 167.2(18)
N3 H3 O1 . 0.854(9) 1.944(11) 2.7728(16) 163.3(19)
C6 H6 O2 4_575 0.95 2.40 3.3306(18) 166
C10 H10c Cg 3_765 0.98 2.63 3.5714(18) 160
C25 H25b Cg 3_775 0.98 2.70 3.5717(18) 149

loop_
_geom_torsion_atom_site_label_1
_geom_torsion_atom_site_label_2
_geom_torsion_atom_site_label_3
_geom_torsion_atom_site_label_4
_geom_torsion_site_symmetry_1
_geom_torsion_site_symmetry_2
_geom_torsion_site_symmetry_3
_geom_torsion_site_symmetry_4
_geom_torsion
_geom_torsion_publ_flag
C6 C1 C2 C3 . . . . -0.9(2) ?
C7 C1 C2 C3 . . . . 175.51(13) ?
C1 C2 C3 C4 . . . . -0.1(2) ?
C2 C3 C4 C5 . . . . 1.0(2) ?
C3 C4 C5 C6 . . . . -1.0(2) ?
C4 C5 C6 C1 . . . . 0.0(2) ?
C2 C1 C6 C5 . . . . 0.9(2) ?
C7 C1 C6 C5 . . . . -175.24(13) ?
C8 N1 C7 O1 . . . . 4.8(2) ?
C8 N1 C7 C1 . . . . -179.69(12) ?
C6 C1 C7 O1 . . . . -179.23(14) ?
C2 C1 C7 O1 . . . . 4.5(2) ?
C6 C1 C7 N1 . . . . 5.2(2) ?
C2 C1 C7 N1 . . . . -171.00(13) ?
C12 N2 C8 N1 . . . . 176.10(13) ?
C9 N2 C8 N1 . . . . -7.7(2) ?
C12 N2 C8 S1 . . . . -3.9(2) ?
C9 N2 C8 S1 . . . . 172.33(11) ?
C7 N1 C8 N2 . . . . -96.09(16) ?
C7 N1 C8 S1 . . . . 83.90(15) ?
C8 N2 C9 C10 . . . . 72.10(19) ?
C12 N2 C9 C10 . . . . -111.54(15) ?
C8 N2 C9 C11 . . . . -58.6(2) ?
C12 N2 C9 C11 . . . . 117.72(15) ?
C8 N2 C12 C14 . . . . 106.66(16) ?
C9 N2 C12 C14 . . . . -69.93(17) ?
C8 N2 C12 C13 . . . . -126.65(15) ?
C9 N2 C12 C13 . . . . 56.76(17) ?
C20 C15 C16 C17 . . . . -0.7(2) ?
C21 C15 C16 C17 . . . . 175.26(15) ?
C15 C16 C17 C18 . . . . -1.3(3) ?
C16 C17 C18 C19 . . . . 1.9(3) ?
C17 C18 C19 C20 . . . . -0.5(3) ?
C18 C19 C20 C15 . . . . -1.4(2) ?
C16 C15 C20 C19 . . . . 2.0(2) ?
C21 C15 C20 C19 . . . . -173.76(14) ?
C22 N3 C21 O2 . . . . 4.6(2) ?
C22 N3 C21 C15 . . . . -179.58(12) ?
C16 C15 C21 O2 . . . . -19.9(2) ?
C20 C15 C21 O2 . . . . 155.89(14) ?
C16 C15 C21 N3 . . . . 164.24(14) ?
C20 C15 C21 N3 . . . . -19.9(2) ?
C26 N4 C22 N3 . . . . 176.26(13) ?
C23 N4 C22 N3 . . . . -8.0(2) ?
C26 N4 C22 S2 . . . . -5.0(2) ?
C23 N4 C22 S2 . . . . 170.75(11) ?
C21 N3 C22 N4 . . . . -99.35(15) ?
C21 N3 C22 S2 . . . . 81.77(15) ?
C22 N4 C23 C24 . . . . 63.67(19) ?
C26 N4 C23 C24 . . . . -120.46(15) ?
C22 N4 C23 C25 . . . . -66.49(18) ?
C26 N4 C23 C25 . . . . 109.38(15) ?
C22 N4 C26 C27 . . . . -113.95(16) ?
C23 N4 C26 C27 . . . . 69.92(18) ?
C22 N4 C26 C28 . . . . 119.25(16) ?
C23 N4 C26 C28 . . . . -56.87(18) ?
